data_7131856
loop_
_publ_author_name
'Mohar, Jacob S.'
'Reinholdt, Anders'
'Keller, Taylor M.'
'Carroll, Patrick J.'
'Telser, Joshua'
'Mindiola, Daniel J.'

_publ_section_title
;
 A mononuclear, terminal titanium(III) imido.
;
_journal_name_full 'Chemical communications (Cambridge, England)'
_journal_paper_doi 10.1039/d3cc01758c
_journal_year 2023
_chemical_formula_moiety '2(C28 H50 B Cl N6 O Ti), 2(B C24 F20), 3(C4 H10 O)'
_chemical_formula_sum 'C116 H130 B4 Cl2 F40 N12 O5 Ti2'
_chemical_formula_weight 2742.25
_space_group_crystal_system triclinic
_space_group_IT_number 2
_space_group_name_Hall '-P 1'
_space_group_name_H-M_alt 'P -1'
_atom_sites_solution_hydrogens geom
_atom_sites_solution_primary dual
_audit_creation_date 2019-10-19
_audit_creation_method
;
Olex2 1.2-dev
(compiled 2019.03.18 svn.r3573 for OlexSys, GUI svn.r5799)
;
_audit_update_record
;
2023-03-15 deposited with the CCDC.	2023-06-20 downloaded from the CCDC.
;
_cell_angle_alpha 89.065(3)
_cell_angle_beta 85.916(3)
_cell_angle_gamma 83.456(3)
_cell_formula_units_Z 1
_cell_length_a 9.6619(8)
_cell_length_b 17.3266(14)
_cell_length_c 18.7101(16)
_cell_measurement_reflns_used 9924
_cell_measurement_temperature 100
_cell_measurement_theta_max 26.10
_cell_measurement_theta_min 2.31
_cell_volume 3103.8(4)
_computing_cell_refinement 'Bruker SAINT v8.38A'
_computing_data_collection 'Bruker APEX3 v2018.1-0'
_computing_data_reduction 'Bruker SAINT v8.38A'
_computing_molecular_graphics 'Olex2 (Dolomanov et al., 2009)'
_computing_publication_material 'Olex2 (Dolomanov et al., 2009)'
_computing_structure_refinement 'ShelXL (Sheldrick, 2015)'
_computing_structure_solution 'ShelXT (Sheldrick, 2015)'
_diffrn_ambient_temperature 100
_diffrn_measured_fraction_theta_full 1.000
_diffrn_measured_fraction_theta_max 0.997
_diffrn_measurement_device 'CCD area detector'
_diffrn_measurement_device_type 'Bruker APEXII'
_diffrn_measurement_method '\w and \f scans'
_diffrn_radiation_monochromator graphite
_diffrn_radiation_type MoK\a
_diffrn_radiation_wavelength 0.71073
_diffrn_reflns_av_R_equivalents 0.0560
_diffrn_reflns_av_unetI/netI 0.0565
_diffrn_reflns_Laue_measured_fraction_full 1.000
_diffrn_reflns_Laue_measured_fraction_max 0.997
_diffrn_reflns_limit_h_max 12
_diffrn_reflns_limit_h_min -12
_diffrn_reflns_limit_k_max 22
_diffrn_reflns_limit_k_min -22
_diffrn_reflns_limit_l_max 22
_diffrn_reflns_limit_l_min -24
_diffrn_reflns_number 61988
_diffrn_reflns_point_group_measured_fraction_full 1.000
_diffrn_reflns_point_group_measured_fraction_max 0.997
_diffrn_reflns_theta_full 25.242
_diffrn_reflns_theta_max 27.514
_diffrn_reflns_theta_min 1.091
_diffrn_source 'sealed tube'
_exptl_absorpt_coefficient_mu 0.289
_exptl_absorpt_correction_T_max 0.7456
_exptl_absorpt_correction_T_min 0.6268
_exptl_absorpt_correction_type multi-scan
_exptl_absorpt_process_details 'SADABS v2014/5'
_exptl_crystal_colour 'light blue'
_exptl_crystal_density_diffrn 1.467
_exptl_crystal_description prism
_exptl_crystal_F_000 1408
_exptl_crystal_size_max 0.41
_exptl_crystal_size_mid 0.29
_exptl_crystal_size_min 0.10
_refine_diff_density_max 0.519
_refine_diff_density_min -0.518
_refine_diff_density_rms 0.056
_refine_ls_extinction_method none
_refine_ls_goodness_of_fit_ref 1.012
_refine_ls_hydrogen_treatment constr
_refine_ls_matrix_type full
_refine_ls_number_parameters 852
_refine_ls_number_reflns 14267
_refine_ls_number_restraints 28
_refine_ls_restrained_S_all 1.018
_refine_ls_R_factor_all 0.0951
_refine_ls_R_factor_gt 0.0521
_refine_ls_shift/su_max 0.001
_refine_ls_shift/su_mean 0.000
_refine_ls_structure_factor_coef Fsqd
_refine_ls_weighting_details 'w=1/[\s^2^(Fo^2^)+(0.0456P)^2^+2.2122P] where P=(Fo^2^+2Fc^2^)/3'
_refine_ls_weighting_scheme calc
_refine_ls_wR_factor_gt 0.1057
_refine_ls_wR_factor_ref 0.1214
_reflns_number_gt 9577
_reflns_number_total 14267
_reflns_threshold_expression 'I > 2\s(I)'
_cod_data_source_file d3cc01758c2.cif
_cod_data_source_block 9581_3-Et2O
_cod_database_code 7131856
_shelx_shelxl_version_number 2018/3
_shelx_estimated_absorpt_t_max 0.972
_shelx_estimated_absorpt_t_min 0.891
_olex2_submission_special_instructions 'No special instructions were received'

loop_
_space_group_symop_operation_xyz
'x, y, z'
'-x, -y, -z'

loop_
_atom_site_label
_atom_site_type_symbol
_atom_site_fract_x
_atom_site_fract_y
_atom_site_fract_z
_atom_site_U_iso_or_equiv
_atom_site_adp_type
_atom_site_occupancy
_atom_site_site_symmetry_order
_atom_site_calc_flag
_atom_site_refinement_flags_posn
_atom_site_refinement_flags_adp
_atom_site_refinement_flags_occupancy
_atom_site_disorder_assembly
_atom_site_disorder_group
Ti1 Ti 0.47792(4) 0.33157(2) 0.76749(2) 0.02328(10) Uani 1 1 d . . . . .
Cl1 Cl 0.69336(6) 0.35541(3) 0.79809(4) 0.03432(15) Uani 1 1 d . . . . .
O1 O 0.55578(16) 0.21207(9) 0.74640(10) 0.0333(4) Uani 1 1 d . . . . .
N1 N 0.35788(18) 0.29562(11) 0.85673(10) 0.0237(4) Uani 1 1 d . . . . .
N2 N 0.22228(17) 0.29738(11) 0.83568(10) 0.0213(4) Uani 1 1 d . . . . .
N3 N 0.35345(18) 0.44360(11) 0.78117(10) 0.0225(4) Uani 1 1 d . . . . .
N4 N 0.21326(18) 0.43113(11) 0.78109(10) 0.0221(4) Uani 1 1 d . . . . .
N5 N 0.36653(19) 0.32916(11) 0.67683(11) 0.0266(4) Uani 1 1 d . . . . .
N6 N 0.22989(18) 0.31798(11) 0.69874(10) 0.0242(4) Uani 1 1 d . . . . .
C1 C 0.1481(2) 0.25483(14) 0.88160(12) 0.0259(5) Uani 1 1 d . . . . .
C2 C 0.2337(2) 0.22629(15) 0.93399(13) 0.0300(5) Uani 1 1 d . . . . .
H2 H 0.208947 0.194440 0.973601 0.036 Uiso 1 1 calc R . . . .
C3 C 0.3627(2) 0.25266(13) 0.91823(13) 0.0257(5) Uani 1 1 d . . . . .
C4 C -0.0015(2) 0.24428(17) 0.87436(14) 0.0382(6) Uani 1 1 d . . . . .
H4a H -0.059976 0.293170 0.885521 0.057 Uiso 1 1 calc GR . . . .
H4b H -0.028932 0.203594 0.907664 0.057 Uiso 1 1 calc GR . . . .
H4c H -0.013680 0.229168 0.825161 0.057 Uiso 1 1 calc GR . . . .
C5 C 0.4879(2) 0.24091(15) 0.96351(14) 0.0325(6) Uani 1 1 d . . . . .
C6 C 0.5290(3) 0.32064(16) 0.98302(16) 0.0440(7) Uani 1 1 d . . . . .
H6a H 0.554750 0.348814 0.939109 0.066 Uiso 1 1 calc GR . . . .
H6b H 0.608673 0.313470 1.013019 0.066 Uiso 1 1 calc GR . . . .
H6c H 0.449819 0.350497 1.009360 0.066 Uiso 1 1 calc GR . . . .
C7 C 0.6119(3) 0.19269(16) 0.92357(16) 0.0405(7) Uani 1 1 d . . . . .
H7a H 0.584274 0.142200 0.911020 0.061 Uiso 1 1 calc GR . . . .
H7b H 0.690188 0.184796 0.954412 0.061 Uiso 1 1 calc GR . . . .
H7c H 0.640265 0.220290 0.879779 0.061 Uiso 1 1 calc GR . . . .
C8 C 0.4483(3) 0.19718(19) 1.03252(17) 0.0511(8) Uani 1 1 d . . . . .
H8a H 0.370552 0.227660 1.059402 0.077 Uiso 1 1 calc GR . . . .
H8b H 0.528844 0.189260 1.061885 0.077 Uiso 1 1 calc GR . . . .
H8c H 0.420154 0.146692 1.020386 0.077 Uiso 1 1 calc GR . . . .
C9 C 0.1316(2) 0.49957(13) 0.78390(12) 0.0237(5) Uani 1 1 d . . . . .
C10 C 0.2173(2) 0.55750(14) 0.78618(13) 0.0248(5) Uani 1 1 d . . . . .
H10 H 0.188494 0.611737 0.788532 0.030 Uiso 1 1 calc R . . . .
C11 C 0.3540(2) 0.52184(13) 0.78439(12) 0.0226(5) Uani 1 1 d . . . . .
C12 C -0.0243(2) 0.50624(14) 0.78437(14) 0.0307(6) Uani 1 1 d . . . . .
H12a H -0.051173 0.477456 0.743875 0.046 Uiso 1 1 calc GR . . . .
H12b H -0.061350 0.561059 0.780239 0.046 Uiso 1 1 calc GR . . . .
H12c H -0.062351 0.484580 0.829313 0.046 Uiso 1 1 calc GR . . . .
C13 C 0.4842(2) 0.56331(13) 0.78677(14) 0.0278(5) Uani 1 1 d . . . . .
C14 C 0.5860(2) 0.54243(15) 0.72146(14) 0.0321(6) Uani 1 1 d . . . . .
H14a H 0.619180 0.486874 0.722977 0.048 Uiso 1 1 calc GR . . . .
H14b H 0.665637 0.572653 0.722187 0.048 Uiso 1 1 calc GR . . . .
H14c H 0.538111 0.554428 0.677498 0.048 Uiso 1 1 calc GR . . . .
C15 C 0.5547(3) 0.54300(15) 0.85646(14) 0.0334(6) Uani 1 1 d . . . . .
H15a H 0.490273 0.560085 0.897423 0.050 Uiso 1 1 calc GR . . . .
H15b H 0.639284 0.569239 0.857081 0.050 Uiso 1 1 calc GR . . . .
H15c H 0.579759 0.486675 0.859466 0.050 Uiso 1 1 calc GR . . . .
C16 C 0.4423(3) 0.65165(14) 0.78510(18) 0.0419(7) Uani 1 1 d . . . . .
H16a H 0.394350 0.665889 0.741555 0.063 Uiso 1 1 calc GR . . . .
H16b H 0.526172 0.678542 0.785386 0.063 Uiso 1 1 calc GR . . . .
H16c H 0.379703 0.666798 0.827284 0.063 Uiso 1 1 calc GR . . . .
C17 C 0.1631(2) 0.30156(14) 0.64078(13) 0.0272(5) Uani 1 1 d . . . . .
C18 C 0.2558(2) 0.30243(14) 0.58153(14) 0.0304(6) Uani 1 1 d . . . . .
H18 H 0.237600 0.292541 0.533488 0.037 Uiso 1 1 calc R . . . .
C19 C 0.3812(2) 0.32056(14) 0.60537(13) 0.0276(5) Uani 1 1 d . . . . .
C20 C 0.0149(3) 0.28526(17) 0.64537(14) 0.0384(6) Uani 1 1 d . . . . .
H20a H 0.004036 0.240480 0.677107 0.058 Uiso 1 1 calc GR . . . .
H20b H -0.011998 0.273811 0.597488 0.058 Uiso 1 1 calc GR . . . .
H20c H -0.044946 0.330758 0.664548 0.058 Uiso 1 1 calc GR . . . .
C21 C 0.5133(3) 0.33573(15) 0.56102(15) 0.0351(6) Uani 1 1 d . . . . .
C22 C 0.6256(3) 0.3525(2) 0.60868(19) 0.0661(11) Uani 1 1 d . . . . .
H22a H 0.589575 0.395464 0.640767 0.099 Uiso 1 1 calc GR . . . .
H22b H 0.706629 0.366945 0.579070 0.099 Uiso 1 1 calc GR . . . .
H22c H 0.653538 0.306143 0.637170 0.099 Uiso 1 1 calc GR . . . .
C23 C 0.5629(3) 0.26772(17) 0.51177(16) 0.0428(7) Uani 1 1 d . . . . .
H23a H 0.587658 0.221129 0.540617 0.064 Uiso 1 1 calc GR . . . .
H23b H 0.644940 0.279709 0.481580 0.064 Uiso 1 1 calc GR . . . .
H23c H 0.488059 0.258473 0.481349 0.064 Uiso 1 1 calc GR . . . .
C24 C 0.4740(4) 0.4073(2) 0.5149(2) 0.0836(14) Uani 1 1 d . . . . .
H24a H 0.402147 0.396356 0.483284 0.125 Uiso 1 1 calc GR . . . .
H24b H 0.556841 0.420306 0.485909 0.125 Uiso 1 1 calc GR . . . .
H24c H 0.437913 0.451139 0.545887 0.125 Uiso 1 1 calc GR . . . .
C25 C 0.6963(3) 0.18114(16) 0.71798(19) 0.0493(8) Uani 1 1 d . . . . .
H25a H 0.760309 0.221097 0.723292 0.059 Uiso 1 1 calc R . . . .
H25b H 0.693699 0.171468 0.666115 0.059 Uiso 1 1 calc R . . . .
C26 C 0.7550(3) 0.10728(19) 0.7536(2) 0.0670(11) Uani 1 1 d . . . . .
H26a H 0.852408 0.093838 0.735696 0.100 Uiso 1 1 calc GR . . . .
H26b H 0.700271 0.065190 0.742769 0.100 Uiso 1 1 calc GR . . . .
H26c H 0.750458 0.114717 0.805570 0.100 Uiso 1 1 calc GR . . . .
C27 C 0.4547(3) 0.15500(14) 0.74613(15) 0.0355(6) Uani 1 1 d . . . . .
H27a H 0.363129 0.179178 0.766848 0.043 Uiso 1 1 calc R . . . .
H27b H 0.485576 0.110597 0.777344 0.043 Uiso 1 1 calc R . . . .
C28 C 0.4362(3) 0.12486(16) 0.67263(16) 0.0447(7) Uani 1 1 d . . . . .
H28a H 0.413020 0.168702 0.640225 0.067 Uiso 1 1 calc GR . . . .
H28b H 0.360539 0.091551 0.675648 0.067 Uiso 1 1 calc GR . . . .
H28c H 0.523146 0.094750 0.654264 0.067 Uiso 1 1 calc GR . . . .
B1 B 0.1684(3) 0.34971(15) 0.77319(14) 0.0226(5) Uani 1 1 d . . . . .
H1 H 0.064112 0.353383 0.775110 0.027 Uiso 1 1 calc R . . . .
B2 B 0.0677(3) 0.20810(16) 0.33074(15) 0.0254(6) Uani 1 1 d . . . . .
C29 C 0.2316(2) 0.16764(13) 0.33134(14) 0.0272(5) Uani 1 1 d . . . . .
C30 C 0.2918(3) 0.15632(13) 0.39645(14) 0.0313(6) Uani 1 1 d . . . . .
C31 C 0.4225(3) 0.11695(14) 0.40523(16) 0.0392(7) Uani 1 1 d . . . . .
C32 C 0.5014(3) 0.08747(15) 0.34591(18) 0.0433(7) Uani 1 1 d . . . . .
C33 C 0.4476(3) 0.09556(16) 0.28055(17) 0.0411(7) Uani 1 1 d . . . . .
C34 C 0.3151(2) 0.13428(14) 0.27414(15) 0.0324(6) Uani 1 1 d . . . . .
C35 C 0.0170(2) 0.22310(13) 0.24840(13) 0.0260(5) Uani 1 1 d . . . . .
C36 C 0.0914(2) 0.26878(14) 0.20166(13) 0.0299(6) Uani 1 1 d . . . . .
C37 C 0.0587(3) 0.28810(16) 0.13232(14) 0.0372(6) Uani 1 1 d . . . . .
C38 C -0.0568(3) 0.26208(16) 0.10661(14) 0.0393(7) Uani 1 1 d . . . . .
C39 C -0.1365(3) 0.21806(15) 0.15065(15) 0.0366(7) Uani 1 1 d . . . . .
C40 C -0.1004(2) 0.20009(14) 0.22009(13) 0.0289(5) Uani 1 1 d . . . . .
C41 C -0.0177(2) 0.14472(14) 0.37788(13) 0.0274(5) Uani 1 1 d . . . . .
C42 C -0.0178(2) 0.07047(15) 0.35160(14) 0.0306(6) Uani 1 1 d . . . . .
C43 C -0.0768(3) 0.01078(14) 0.38802(16) 0.0367(6) Uani 1 1 d . . . . .
C44 C -0.1388(3) 0.02447(16) 0.45580(16) 0.0396(7) Uani 1 1 d . . . . .
C45 C -0.1392(3) 0.09598(16) 0.48532(15) 0.0376(6) Uani 1 1 d . . . . .
C46 C -0.0798(2) 0.15433(14) 0.44715(14) 0.0311(6) Uani 1 1 d . . . . .
C47 C 0.0402(2) 0.29694(14) 0.36422(12) 0.0261(5) Uani 1 1 d . . . . .
C48 C -0.0962(3) 0.33417(15) 0.36901(13) 0.0294(5) Uani 1 1 d . . . . .
C49 C -0.1324(3) 0.41050(15) 0.38918(13) 0.0356(6) Uani 1 1 d . . . . .
C50 C -0.0305(3) 0.45444(14) 0.40605(14) 0.0375(6) Uani 1 1 d . . . . .
C51 C 0.1059(3) 0.42183(15) 0.40263(14) 0.0348(6) Uani 1 1 d . . . . .
C52 C 0.1381(3) 0.34455(14) 0.38170(13) 0.0287(5) Uani 1 1 d . . . . .
F1 F 0.21902(15) 0.18453(8) 0.45688(8) 0.0360(3) Uani 1 1 d . . . . .
F2 F 0.47183(17) 0.10664(9) 0.47066(10) 0.0530(5) Uani 1 1 d . . . . .
F3 F 0.63042(16) 0.05059(9) 0.35260(12) 0.0612(5) Uani 1 1 d . . . . .
F4 F 0.52190(16) 0.06452(10) 0.22205(11) 0.0596(5) Uani 1 1 d . . . . .
F5 F 0.27106(15) 0.13600(9) 0.20707(8) 0.0411(4) Uani 1 1 d . . . . .
F6 F 0.20693(14) 0.29681(8) 0.22318(8) 0.0348(3) Uani 1 1 d . . . . .
F7 F 0.13907(18) 0.33207(10) 0.09043(9) 0.0525(4) Uani 1 1 d . . . . .
F8 F -0.09151(19) 0.27918(11) 0.03934(9) 0.0576(5) Uani 1 1 d . . . . .
F9 F -0.25136(17) 0.19242(9) 0.12620(9) 0.0499(4) Uani 1 1 d . . . . .
F10 F -0.18865(14) 0.15820(8) 0.25935(8) 0.0382(4) Uani 1 1 d . . . . .
F11 F 0.04293(14) 0.05302(8) 0.28526(8) 0.0351(3) Uani 1 1 d . . . . .
F12 F -0.07548(16) -0.05915(9) 0.35754(10) 0.0480(4) Uani 1 1 d . . . . .
F13 F -0.19846(17) -0.03217(10) 0.49201(10) 0.0569(5) Uani 1 1 d . . . . .
F14 F -0.19623(17) 0.10901(10) 0.55279(9) 0.0522(5) Uani 1 1 d . . . . .
F15 F -0.08245(15) 0.22210(8) 0.48205(8) 0.0374(4) Uani 1 1 d . . . . .
F16 F -0.20192(14) 0.29376(8) 0.35334(8) 0.0355(3) Uani 1 1 d . . . . .
F17 F -0.26697(16) 0.44211(9) 0.39083(8) 0.0476(4) Uani 1 1 d . . . . .
F18 F -0.06272(19) 0.52953(9) 0.42442(9) 0.0535(5) Uani 1 1 d . . . . .
F19 F 0.20649(18) 0.46501(8) 0.41831(9) 0.0449(4) Uani 1 1 d . . . . .
F20 F 0.27589(14) 0.31822(8) 0.37844(8) 0.0334(3) Uani 1 1 d . . . . .
O2 O 0.1577(2) 0.04702(11) 0.95141(11) 0.0475(5) Uani 1 1 d . . . . .
C53 C 0.2366(4) 0.0127(2) 0.89032(19) 0.0612(9) Uani 1 1 d . . . . .
H53a H 0.237690 -0.044516 0.892687 0.073 Uiso 1 1 calc R . . . .
H53b H 0.334173 0.025136 0.889542 0.073 Uiso 1 1 calc R . . . .
C54 C 0.1715(3) 0.0436(2) 0.82380(17) 0.0555(8) Uani 1 1 d . . . . .
H54a H 0.225275 0.020232 0.781633 0.083 Uiso 1 1 calc R . . . .
H54b H 0.075268 0.030717 0.824690 0.083 Uiso 1 1 calc R . . . .
H54c H 0.171485 0.100177 0.821554 0.083 Uiso 1 1 calc R . . . .
C55 C 0.1989(4) 0.0135(2) 1.0180(2) 0.0673(10) Uani 1 1 d . . . . .
H55a H 0.300892 0.013549 1.020594 0.081 Uiso 1 1 calc R . . . .
H55b H 0.177468 -0.041034 1.021198 0.081 Uiso 1 1 calc R . . . .
C56 C 0.1238(4) 0.0584(2) 1.07841(18) 0.0659(10) Uani 1 1 d . . . . .
H56a H 0.152663 0.035076 1.123829 0.099 Uiso 1 1 calc R . . . .
H56b H 0.146173 0.112208 1.075383 0.099 Uiso 1 1 calc R . . . .
H56c H 0.022999 0.057735 1.075986 0.099 Uiso 1 1 calc R . . . .
O3 O 0.0308(6) 0.4796(6) 0.9610(5) 0.097(3) Uani 0.5 1 d D U P A -1
C57 C -0.0592(7) 0.4944(8) 1.0201(5) 0.084(3) Uani 0.5 1 d D U P A -1
H57a H -0.044292 0.544972 1.040362 0.100 Uiso 0.5 1 calc R . P A -1
H57b H -0.037993 0.453778 1.056800 0.100 Uiso 0.5 1 calc R . P A -1
C58 C -0.2100(7) 0.4964(5) 1.0038(5) 0.083(3) Uani 0.5 1 d D U P A -1
H58a H -0.269896 0.507129 1.047758 0.124 Uiso 0.5 1 calc R . P A -1
H58b H -0.232189 0.537271 0.968217 0.124 Uiso 0.5 1 calc R . P A -1
H58c H -0.225887 0.446055 0.984659 0.124 Uiso 0.5 1 calc R . P A -1
C59 C 0.1746(6) 0.4639(4) 0.9718(4) 0.068(2) Uani 0.5 1 d D U P A -1
H59a H 0.225060 0.442085 0.927433 0.081 Uiso 0.5 1 calc R . P A -1
H59b H 0.187816 0.424781 1.010538 0.081 Uiso 0.5 1 calc R . P A -1
C60 C 0.2340(7) 0.5360(4) 0.9913(5) 0.058(2) Uani 0.5 1 d D U P A -1
H60a H 0.333589 0.523626 0.998473 0.086 Uiso 0.5 1 calc R . P A -1
H60b H 0.222301 0.574519 0.952600 0.086 Uiso 0.5 1 calc R . P A -1
H60c H 0.185098 0.557234 1.035612 0.086 Uiso 0.5 1 calc R . P A -1

loop_
_atom_site_aniso_label
_atom_site_aniso_U_11
_atom_site_aniso_U_22
_atom_site_aniso_U_33
_atom_site_aniso_U_23
_atom_site_aniso_U_13
_atom_site_aniso_U_12
Ti1 0.01499(19) 0.0250(2) 0.0296(2) -0.00560(18) -0.00095(16) -0.00100(15)
Cl1 0.0178(3) 0.0304(3) 0.0552(4) -0.0046(3) -0.0074(3) -0.0016(2)
O1 0.0184(8) 0.0297(9) 0.0510(12) -0.0119(8) 0.0026(7) -0.0005(7)
N1 0.0162(9) 0.0248(10) 0.0300(12) -0.0045(9) -0.0055(8) 0.0007(7)
N2 0.0143(9) 0.0268(10) 0.0227(10) -0.0031(8) -0.0030(7) -0.0006(7)
N3 0.0143(9) 0.0277(10) 0.0258(11) -0.0028(8) -0.0023(7) -0.0027(7)
N4 0.0152(9) 0.0273(10) 0.0239(11) -0.0030(8) -0.0033(7) -0.0011(7)
N5 0.0198(9) 0.0303(11) 0.0293(12) -0.0078(9) 0.0031(8) -0.0034(8)
N6 0.0184(9) 0.0306(11) 0.0238(11) -0.0034(8) -0.0008(8) -0.0041(8)
C1 0.0216(11) 0.0342(13) 0.0219(13) -0.0004(10) -0.0020(9) -0.0027(10)
C2 0.0281(13) 0.0378(14) 0.0238(13) 0.0043(11) -0.0012(10) -0.0031(10)
C3 0.0232(11) 0.0266(12) 0.0264(13) -0.0030(10) -0.0062(9) 0.0037(9)
C4 0.0231(13) 0.0615(18) 0.0314(15) 0.0114(13) -0.0011(11) -0.0130(12)
C5 0.0266(13) 0.0338(14) 0.0380(15) 0.0018(12) -0.0130(11) -0.0004(10)
C6 0.0415(16) 0.0436(16) 0.0493(18) -0.0095(14) -0.0245(13) -0.0002(13)
C7 0.0282(13) 0.0344(14) 0.0592(19) 0.0023(13) -0.0140(13) 0.0025(11)
C8 0.0396(16) 0.065(2) 0.050(2) 0.0125(16) -0.0216(14) -0.0013(14)
C9 0.0205(11) 0.0278(12) 0.0221(13) -0.0008(10) -0.0020(9) 0.0013(9)
C10 0.0222(11) 0.0241(12) 0.0271(13) -0.0002(10) -0.0023(9) 0.0022(9)
C11 0.0224(11) 0.0247(12) 0.0206(12) -0.0011(9) -0.0021(9) -0.0012(9)
C12 0.0185(11) 0.0319(13) 0.0406(16) 0.0028(11) -0.0033(10) 0.0030(10)
C13 0.0210(11) 0.0248(12) 0.0380(15) -0.0036(11) -0.0065(10) -0.0012(9)
C14 0.0247(12) 0.0340(14) 0.0385(15) 0.0034(12) -0.0026(11) -0.0071(10)
C15 0.0267(13) 0.0351(14) 0.0395(16) -0.0097(12) -0.0077(11) -0.0039(10)
C16 0.0288(14) 0.0270(13) 0.071(2) -0.0023(13) -0.0106(13) -0.0042(10)
C17 0.0257(12) 0.0298(13) 0.0268(13) -0.0060(10) -0.0046(10) -0.0032(10)
C18 0.0318(13) 0.0338(14) 0.0258(14) -0.0049(11) -0.0014(10) -0.0042(10)
C19 0.0289(12) 0.0258(12) 0.0277(14) -0.0035(10) 0.0025(10) -0.0032(10)
C20 0.0277(13) 0.0586(18) 0.0312(15) -0.0090(13) -0.0060(11) -0.0114(12)
C21 0.0304(13) 0.0340(14) 0.0397(16) -0.0068(12) 0.0100(11) -0.0046(11)
C22 0.0432(18) 0.101(3) 0.059(2) -0.032(2) 0.0175(15) -0.0389(18)
C23 0.0354(15) 0.0483(17) 0.0431(17) -0.0126(14) 0.0107(12) -0.0048(12)
C24 0.070(2) 0.054(2) 0.112(3) 0.034(2) 0.056(2) 0.0110(18)
C25 0.0229(13) 0.0397(16) 0.083(2) -0.0248(16) 0.0122(14) -0.0012(11)
C26 0.0364(17) 0.0462(19) 0.114(3) -0.023(2) -0.0026(18) 0.0136(14)
C27 0.0277(13) 0.0268(13) 0.0525(18) -0.0065(12) 0.0004(12) -0.0056(10)
C28 0.0502(17) 0.0334(15) 0.0522(19) -0.0063(14) -0.0031(14) -0.0119(13)
B1 0.0158(12) 0.0284(14) 0.0237(14) -0.0036(11) -0.0022(10) -0.0018(10)
B2 0.0221(13) 0.0262(14) 0.0267(15) -0.0018(11) -0.0029(11) 0.0035(10)
C29 0.0232(12) 0.0214(12) 0.0369(15) -0.0044(10) -0.0062(10) 0.0012(9)
C30 0.0311(13) 0.0215(12) 0.0417(16) -0.0044(11) -0.0110(11) 0.0011(10)
C31 0.0357(14) 0.0237(13) 0.061(2) 0.0004(13) -0.0273(14) -0.0014(11)
C32 0.0211(13) 0.0273(14) 0.082(2) -0.0091(14) -0.0170(14) 0.0047(10)
C33 0.0228(13) 0.0351(15) 0.064(2) -0.0161(14) -0.0002(12) 0.0036(11)
C34 0.0247(12) 0.0311(13) 0.0416(16) -0.0076(12) -0.0065(11) -0.0007(10)
C35 0.0232(11) 0.0261(12) 0.0265(13) -0.0055(10) -0.0014(9) 0.0072(9)
C36 0.0281(13) 0.0308(13) 0.0286(14) -0.0054(11) -0.0008(10) 0.0057(10)
C37 0.0426(15) 0.0376(15) 0.0275(15) -0.0010(12) 0.0039(12) 0.0086(12)
C38 0.0494(17) 0.0420(16) 0.0226(14) -0.0035(12) -0.0093(12) 0.0166(13)
C39 0.0343(14) 0.0347(14) 0.0396(16) -0.0126(12) -0.0166(12) 0.0118(11)
C40 0.0277(13) 0.0260(13) 0.0315(14) -0.0026(11) -0.0049(10) 0.0056(10)
C41 0.0212(11) 0.0292(13) 0.0306(14) 0.0038(11) -0.0070(10) 0.0047(9)
C42 0.0219(12) 0.0341(14) 0.0345(15) -0.0004(11) -0.0061(10) 0.0052(10)
C43 0.0263(13) 0.0265(13) 0.0575(19) 0.0015(13) -0.0145(12) 0.0031(10)
C44 0.0257(13) 0.0390(16) 0.0524(19) 0.0206(14) -0.0050(12) 0.0027(11)
C45 0.0302(14) 0.0453(16) 0.0333(16) 0.0116(13) 0.0003(11) 0.0089(12)
C46 0.0269(12) 0.0320(13) 0.0324(15) 0.0064(11) -0.0062(10) 0.0068(10)
C47 0.0316(13) 0.0282(12) 0.0159(12) 0.0041(10) -0.0001(9) 0.0063(10)
C48 0.0313(13) 0.0352(14) 0.0190(13) 0.0041(10) 0.0027(10) 0.0041(10)
C49 0.0426(15) 0.0358(14) 0.0214(14) 0.0074(11) 0.0088(11) 0.0178(12)
C50 0.0608(18) 0.0242(13) 0.0226(14) 0.0022(11) 0.0063(12) 0.0095(12)
C51 0.0504(16) 0.0288(13) 0.0235(14) 0.0012(11) 0.0003(11) 0.0009(12)
C52 0.0357(14) 0.0255(12) 0.0227(13) 0.0021(10) -0.0021(10) 0.0062(10)
F1 0.0446(9) 0.0307(8) 0.0328(8) -0.0015(6) -0.0145(7) 0.0034(6)
F2 0.0532(10) 0.0368(9) 0.0731(12) 0.0021(8) -0.0425(9) 0.0011(7)
F3 0.0239(8) 0.0420(10) 0.1183(17) -0.0122(10) -0.0261(9) 0.0090(7)
F4 0.0317(9) 0.0590(11) 0.0833(14) -0.0261(10) 0.0075(8) 0.0119(8)
F5 0.0341(8) 0.0491(9) 0.0369(9) -0.0147(7) 0.0003(7) 0.0092(7)
F6 0.0292(8) 0.0396(8) 0.0350(9) -0.0015(7) 0.0020(6) -0.0039(6)
F7 0.0600(11) 0.0606(11) 0.0330(9) 0.0105(8) 0.0090(8) 0.0010(9)
F8 0.0732(12) 0.0680(12) 0.0279(9) -0.0005(8) -0.0177(8) 0.0168(9)
F9 0.0457(9) 0.0483(10) 0.0573(11) -0.0132(8) -0.0314(8) 0.0072(7)
F10 0.0270(7) 0.0396(9) 0.0488(10) 0.0010(7) -0.0124(7) -0.0017(6)
F11 0.0324(8) 0.0299(8) 0.0423(9) -0.0067(7) -0.0064(6) 0.0032(6)
F12 0.0412(9) 0.0298(8) 0.0737(12) 0.0016(8) -0.0121(8) -0.0027(7)
F13 0.0433(10) 0.0477(10) 0.0775(13) 0.0298(9) 0.0005(9) -0.0031(8)
F14 0.0522(10) 0.0590(11) 0.0385(10) 0.0187(8) 0.0101(8) 0.0128(8)
F15 0.0443(9) 0.0380(8) 0.0268(8) -0.0004(7) 0.0009(6) 0.0076(7)
F16 0.0277(7) 0.0436(9) 0.0313(8) 0.0019(7) 0.0012(6) 0.0099(6)
F17 0.0456(9) 0.0474(10) 0.0406(10) 0.0043(8) 0.0123(7) 0.0248(7)
F18 0.0787(12) 0.0272(8) 0.0473(10) -0.0051(7) 0.0119(9) 0.0154(8)
F19 0.0634(11) 0.0271(8) 0.0443(10) -0.0056(7) -0.0005(8) -0.0072(7)
F20 0.0338(8) 0.0258(7) 0.0404(9) -0.0012(6) -0.0075(6) 0.0011(6)
O2 0.0554(13) 0.0398(11) 0.0459(13) -0.0011(9) -0.0025(10) -0.0004(9)
C53 0.054(2) 0.057(2) 0.070(2) -0.0225(18) -0.0019(17) 0.0055(16)
C54 0.0534(19) 0.066(2) 0.046(2) -0.0143(17) 0.0071(15) -0.0077(16)
C55 0.092(3) 0.0442(19) 0.068(3) 0.0047(18) -0.033(2) -0.0027(18)
C56 0.096(3) 0.066(2) 0.042(2) 0.0095(18) -0.0118(19) -0.033(2)
O3 0.061(3) 0.119(7) 0.116(6) 0.053(5) -0.024(3) -0.024(4)
C57 0.111(7) 0.081(8) 0.057(6) 0.040(6) -0.030(4) 0.007(6)
C58 0.123(6) 0.057(7) 0.084(7) 0.046(6) -0.063(6) -0.046(5)
C59 0.087(5) 0.060(5) 0.057(5) 0.028(4) -0.016(4) -0.012(4)
C60 0.059(4) 0.052(5) 0.064(5) 0.011(4) -0.015(4) -0.010(4)

loop_
_atom_type_symbol
_atom_type_description
_atom_type_scat_dispersion_real
_atom_type_scat_dispersion_imag
_atom_type_scat_source
C C 0.0033 0.0016 'International Tables Vol C Tables 4.2.6.8 and 6.1.1.4'
H H 0.0000 0.0000 'International Tables Vol C Tables 4.2.6.8 and 6.1.1.4'
B B 0.0013 0.0007 'International Tables Vol C Tables 4.2.6.8 and 6.1.1.4'
Cl Cl 0.1484 0.1585 'International Tables Vol C Tables 4.2.6.8 and 6.1.1.4'
F F 0.0171 0.0103 'International Tables Vol C Tables 4.2.6.8 and 6.1.1.4'
N N 0.0061 0.0033 'International Tables Vol C Tables 4.2.6.8 and 6.1.1.4'
O O 0.0106 0.0060 'International Tables Vol C Tables 4.2.6.8 and 6.1.1.4'
Ti Ti 0.2776 0.4457 'International Tables Vol C Tables 4.2.6.8 and 6.1.1.4'

loop_
_geom_angle_atom_site_label_1
_geom_angle_atom_site_label_2
_geom_angle_atom_site_label_3
_geom_angle
_geom_angle_site_symmetry_1
_geom_angle_site_symmetry_3
_geom_angle_publ_flag
O1 Ti1 Cl1 90.24(5) . . ?
O1 Ti1 N3 166.43(6) . . ?
N1 Ti1 Cl1 111.03(5) . . ?
N1 Ti1 O1 89.38(7) . . ?
N1 Ti1 N3 85.86(7) . . ?
N3 Ti1 Cl1 103.32(5) . . ?
N5 Ti1 Cl1 139.41(6) . . ?
N5 Ti1 O1 87.53(7) . . ?
N5 Ti1 N1 109.47(7) . . ?
N5 Ti1 N3 82.12(7) . . ?
C25 O1 Ti1 127.62(15) . . ?
C27 O1 Ti1 118.21(13) . . ?
C27 O1 C25 113.01(18) . . ?
N2 N1 Ti1 106.23(14) . . ?
C3 N1 Ti1 144.03(15) . . ?
C3 N1 N2 106.24(18) . . ?
N1 N2 B1 122.23(18) . . ?
C1 N2 N1 109.69(18) . . ?
C1 N2 B1 127.72(18) . . ?
N4 N3 Ti1 107.53(13) . . ?
C11 N3 Ti1 146.39(15) . . ?
C11 N3 N4 105.79(17) . . ?
N3 N4 B1 122.03(17) . . ?
C9 N4 N3 110.00(18) . . ?
C9 N4 B1 127.83(18) . . ?
N6 N5 Ti1 108.13(14) . . ?
C19 N5 Ti1 143.08(16) . . ?
C19 N5 N6 107.28(18) . . ?
N5 N6 B1 118.45(17) . . ?
C17 N6 N5 108.79(18) . . ?
C17 N6 B1 129.49(19) . . ?
N2 C1 C2 107.8(2) . . ?
N2 C1 C4 123.5(2) . . ?
C2 C1 C4 128.6(2) . . ?
C1 C2 C3 107.3(2) . . ?
N1 C3 C2 108.9(2) . . ?
N1 C3 C5 124.4(2) . . ?
C2 C3 C5 126.6(2) . . ?
C3 C5 C6 109.1(2) . . ?
C3 C5 C7 111.2(2) . . ?
C3 C5 C8 109.1(2) . . ?
C7 C5 C6 110.2(2) . . ?
C8 C5 C6 109.1(2) . . ?
C8 C5 C7 108.2(2) . . ?
N4 C9 C10 107.74(19) . . ?
N4 C9 C12 123.3(2) . . ?
C10 C9 C12 129.0(2) . . ?
C9 C10 C11 107.2(2) . . ?
N3 C11 C10 109.28(19) . . ?
N3 C11 C13 124.99(19) . . ?
C10 C11 C13 125.7(2) . . ?
C11 C13 C14 110.83(19) . . ?
C11 C13 C15 110.1(2) . . ?
C11 C13 C16 109.25(19) . . ?
C14 C13 C16 107.8(2) . . ?
C15 C13 C14 110.76(19) . . ?
C15 C13 C16 108.0(2) . . ?
N6 C17 C18 108.1(2) . . ?
N6 C17 C20 122.8(2) . . ?
C18 C17 C20 129.1(2) . . ?
C17 C18 C19 106.9(2) . . ?
N5 C19 C18 108.9(2) . . ?
N5 C19 C21 122.6(2) . . ?
C18 C19 C21 128.3(2) . . ?
C19 C21 C23 110.5(2) . . ?
C19 C21 C24 106.3(2) . . ?
C22 C21 C19 110.8(2) . . ?
C22 C21 C23 111.4(2) . . ?
C22 C21 C24 109.2(3) . . ?
C23 C21 C24 108.5(3) . . ?
O1 C25 C26 114.5(3) . . ?
O1 C27 C28 113.8(2) . . ?
N2 B1 N6 112.03(18) . . ?
N4 B1 N2 109.00(18) . . ?
N4 B1 N6 107.65(19) . . ?
C35 B2 C29 112.38(19) . . ?
C35 B2 C47 101.70(18) . . ?
C41 B2 C29 102.02(18) . . ?
C41 B2 C35 113.92(19) . . ?
C41 B2 C47 113.02(19) . . ?
C47 B2 C29 114.30(19) . . ?
C30 C29 B2 118.9(2) . . ?
C34 C29 B2 127.3(2) . . ?
C34 C29 C30 113.3(2) . . ?
C31 C30 C29 124.8(2) . . ?
F1 C30 C29 119.0(2) . . ?
F1 C30 C31 116.2(2) . . ?
C32 C31 C30 118.8(3) . . ?
F2 C31 C30 121.1(3) . . ?
F2 C31 C32 120.0(2) . . ?
C33 C32 C31 119.3(2) . . ?
F3 C32 C31 120.1(3) . . ?
F3 C32 C33 120.6(3) . . ?
C32 C33 C34 120.1(3) . . ?
F4 C33 C32 120.1(2) . . ?
F4 C33 C34 119.8(3) . . ?
C29 C34 C33 123.6(2) . . ?
F5 C34 C29 121.7(2) . . ?
F5 C34 C33 114.7(2) . . ?
C36 C35 B2 118.7(2) . . ?
C40 C35 B2 127.8(2) . . ?
C40 C35 C36 113.3(2) . . ?
C37 C36 C35 125.1(2) . . ?
F6 C36 C35 119.4(2) . . ?
F6 C36 C37 115.5(2) . . ?
C38 C37 C36 119.0(3) . . ?
F7 C37 C36 120.7(3) . . ?
F7 C37 C38 120.3(2) . . ?
C37 C38 C39 118.8(2) . . ?
F8 C38 C37 120.8(3) . . ?
F8 C38 C39 120.4(3) . . ?
C38 C39 C40 120.4(2) . . ?
F9 C39 C38 119.5(2) . . ?
F9 C39 C40 120.1(3) . . ?
C35 C40 C39 123.3(3) . . ?
F10 C40 C35 121.3(2) . . ?
F10 C40 C39 115.3(2) . . ?
C42 C41 B2 119.3(2) . . ?
C42 C41 C46 113.5(2) . . ?
C46 C41 B2 126.8(2) . . ?
C43 C42 C41 124.8(3) . . ?
F11 C42 C41 119.3(2) . . ?
F11 C42 C43 115.9(2) . . ?
C44 C43 C42 118.8(2) . . ?
F12 C43 C42 120.8(3) . . ?
F12 C43 C44 120.4(3) . . ?
C45 C44 C43 119.2(3) . . ?
F13 C44 C43 120.0(3) . . ?
F13 C44 C45 120.8(3) . . ?
C44 C45 C46 120.4(3) . . ?
F14 C45 C44 119.4(3) . . ?
F14 C45 C46 120.2(3) . . ?
C45 C46 C41 123.3(2) . . ?
F15 C46 C41 121.2(2) . . ?
F15 C46 C45 115.5(2) . . ?
C48 C47 B2 118.3(2) . . ?
C52 C47 B2 128.2(2) . . ?
C52 C47 C48 113.1(2) . . ?
C49 C48 C47 124.5(2) . . ?
F16 C48 C47 118.9(2) . . ?
F16 C48 C49 116.6(2) . . ?
C50 C49 C48 119.5(2) . . ?
F17 C49 C48 120.4(3) . . ?
F17 C49 C50 120.2(2) . . ?
C49 C50 C51 119.4(2) . . ?
F18 C50 C49 120.6(2) . . ?
F18 C50 C51 120.0(3) . . ?
C50 C51 C52 119.3(3) . . ?
F19 C51 C50 119.6(2) . . ?
F19 C51 C52 121.1(2) . . ?
C47 C52 C51 124.2(2) . . ?
F20 C52 C47 120.9(2) . . ?
F20 C52 C51 114.8(2) . . ?
C53 O2 C55 113.6(3) . . ?
O2 C53 C54 109.1(3) . . ?
O2 C55 C56 110.0(3) . . ?
C57 O3 C59 117.6(5) . . ?
O3 C57 C58 112.7(5) . . ?
O3 C59 C60 111.1(4) . . ?

loop_
_geom_bond_atom_site_label_1
_geom_bond_atom_site_label_2
_geom_bond_distance
_geom_bond_site_symmetry_2
_geom_bond_publ_flag
Ti1 Cl1 2.2814(7) . ?
Ti1 O1 2.1535(16) . ?
Ti1 N1 2.092(2) . ?
Ti1 N3 2.1726(19) . ?
Ti1 N5 2.076(2) . ?
O1 C25 1.468(3) . ?
O1 C27 1.467(3) . ?
N1 N2 1.392(2) . ?
N1 C3 1.361(3) . ?
N2 C1 1.344(3) . ?
N2 B1 1.551(3) . ?
N3 N4 1.396(2) . ?
N3 C11 1.359(3) . ?
N4 C9 1.347(3) . ?
N4 B1 1.535(3) . ?
N5 N6 1.388(3) . ?
N5 C19 1.343(3) . ?
N6 C17 1.351(3) . ?
N6 B1 1.558(3) . ?
C1 C2 1.377(3) . ?
C1 C4 1.493(3) . ?
C2 C3 1.387(3) . ?
C3 C5 1.519(3) . ?
C5 C6 1.537(4) . ?
C5 C7 1.535(4) . ?
C5 C8 1.534(4) . ?
C9 C10 1.375(3) . ?
C9 C12 1.497(3) . ?
C10 C11 1.392(3) . ?
C11 C13 1.522(3) . ?
C13 C14 1.534(3) . ?
C13 C15 1.531(3) . ?
C13 C16 1.538(3) . ?
C17 C18 1.376(3) . ?
C17 C20 1.487(3) . ?
C18 C19 1.391(3) . ?
C19 C21 1.518(3) . ?
C21 C22 1.508(4) . ?
C21 C23 1.520(3) . ?
C21 C24 1.527(4) . ?
C25 C26 1.505(5) . ?
C27 C28 1.508(4) . ?
B2 C29 1.658(3) . ?
B2 C35 1.657(4) . ?
B2 C41 1.654(4) . ?
B2 C47 1.657(3) . ?
C29 C30 1.388(3) . ?
C29 C34 1.386(3) . ?
C30 C31 1.384(3) . ?
C30 F1 1.356(3) . ?
C31 C32 1.372(4) . ?
C31 F2 1.347(3) . ?
C32 C33 1.361(4) . ?
C32 F3 1.348(3) . ?
C33 C34 1.388(3) . ?
C33 F4 1.350(3) . ?
C34 F5 1.352(3) . ?
C35 C36 1.388(4) . ?
C35 C40 1.386(3) . ?
C36 C37 1.384(4) . ?
C36 F6 1.356(3) . ?
C37 C38 1.370(4) . ?
C37 F7 1.352(3) . ?
C38 C39 1.370(4) . ?
C38 F8 1.345(3) . ?
C39 C40 1.390(4) . ?
C39 F9 1.352(3) . ?
C40 F10 1.352(3) . ?
C41 C42 1.385(3) . ?
C41 C46 1.393(4) . ?
C42 C43 1.384(4) . ?
C42 F11 1.358(3) . ?
C43 C44 1.376(4) . ?
C43 F12 1.346(3) . ?
C44 C45 1.364(4) . ?
C44 F13 1.344(3) . ?
C45 C46 1.383(4) . ?
C45 F14 1.353(3) . ?
C46 F15 1.350(3) . ?
C47 C48 1.397(3) . ?
C47 C52 1.383(3) . ?
C48 C49 1.381(4) . ?
C48 F16 1.354(3) . ?
C49 C50 1.369(4) . ?
C49 F17 1.350(3) . ?
C50 C51 1.371(4) . ?
C50 F18 1.347(3) . ?
C51 C52 1.396(3) . ?
C51 F19 1.343(3) . ?
C52 F20 1.355(3) . ?
O2 C53 1.427(4) . ?
O2 C55 1.429(4) . ?
C53 C54 1.498(5) . ?
C55 C56 1.481(5) . ?
O3 C57 1.366(4) . ?
O3 C59 1.414(4) . ?
C57 C58 1.506(5) . ?
C59 C60 1.494(5) . ?
